data_7128601
loop_
_publ_author_name
'Wang, Yang'
'Del Rosal, Iker'
'Qin, Guorui'
'Zhao, Lanxiao'
'Maron, Laurent'
'Shi, Xianghui'
'Cheng, Jianhua'

_publ_section_title
;
 Scandium and lanthanum hydride complexes stabilized by super-bulky
 penta-arylcyclopentadienyl ligands.
;
_journal_issue 63
_journal_name_full 'Chemical communications (Cambridge, England)'
_journal_page_first 7766
_journal_page_last 7769
_journal_paper_doi 10.1039/d1cc01841h
_journal_volume 57
_journal_year 2021
_chemical_formula_moiety 'C85 H111 La O'
_chemical_formula_sum 'C85 H111 La O'
_chemical_formula_weight 1287.64
_chemical_name_common '[(CpAr)La(CH2-C6H4-Me)2(THF)]'
_chemical_properties_physical Air-sensitive,Moisture-sensitive
_space_group_crystal_system monoclinic
_space_group_IT_number 14
_space_group_name_Hall '-P 2ybc'
_space_group_name_H-M_alt 'P 1 21/c 1'
_atom_sites_solution_hydrogens geom
_audit_creation_method SHELXL-2018/3
_audit_update_record
;
2019-06-22 deposited with the CCDC.	2021-07-05 downloaded from the CCDC.
;
_cell_angle_alpha 90
_cell_angle_beta 99.7740(10)
_cell_angle_gamma 90
_cell_formula_units_Z 4
_cell_length_a 10.7515(7)
_cell_length_b 29.6409(19)
_cell_length_c 25.5920(17)
_cell_measurement_reflns_used 46195
_cell_measurement_temperature 193(2)
_cell_measurement_theta_max 26.392
_cell_measurement_theta_min 1.594
_cell_volume 8037.4(9)
_computing_molecular_graphics 'ORTEP-3 for Windows (Farrugia, 2014)'
_computing_publication_material 'WinGX publication routines (Farrugia, 2018)'
_computing_structure_refinement 'SHELXL-2018/3 (Sheldrick, 2018)'
_computing_structure_solution 'SHELXS-2018 (Sheldrick, 2008)'
_diffrn_ambient_temperature 193(2)
_diffrn_measured_fraction_theta_full 0.991
_diffrn_measured_fraction_theta_max 0.991
_diffrn_measurement_device_type 'CCD area detector'
_diffrn_measurement_method 'phi and omega scans'
_diffrn_radiation_type MoK\a
_diffrn_radiation_wavelength 0.71073
_diffrn_reflns_av_R_equivalents 0.0309
_diffrn_reflns_av_unetI/netI 0.0368
_diffrn_reflns_Laue_measured_fraction_full 0.991
_diffrn_reflns_Laue_measured_fraction_max 0.991
_diffrn_reflns_limit_h_max 12
_diffrn_reflns_limit_h_min -6
_diffrn_reflns_limit_k_max 33
_diffrn_reflns_limit_k_min -35
_diffrn_reflns_limit_l_max 28
_diffrn_reflns_limit_l_min -30
_diffrn_reflns_number 40657
_diffrn_reflns_point_group_measured_fraction_full 0.991
_diffrn_reflns_point_group_measured_fraction_max 0.991
_diffrn_reflns_theta_full 25.000
_diffrn_reflns_theta_max 24.999
_diffrn_reflns_theta_min 1.594
_exptl_absorpt_coefficient_mu 0.571
_exptl_absorpt_correction_T_max 0.913
_exptl_absorpt_correction_T_min 0.878
_exptl_absorpt_correction_type empirical
_exptl_absorpt_process_details \^a\/E?Sheldrick,
_exptl_crystal_colour Pale-Yellow
_exptl_crystal_density_diffrn 1.064
_exptl_crystal_density_method 'not measured'
_exptl_crystal_description Block
_exptl_crystal_F_000 2744
_exptl_crystal_recrystallization_method 'Re-crystallisation from solvent: Hexane'
_exptl_crystal_size_max 0.240
_exptl_crystal_size_mid 0.190
_exptl_crystal_size_min 0.160
_refine_diff_density_max 0.956
_refine_diff_density_min -0.412
_refine_diff_density_rms 0.062
_refine_ls_extinction_method none
_refine_ls_goodness_of_fit_ref 1.041
_refine_ls_hydrogen_treatment mixed
_refine_ls_matrix_type full
_refine_ls_number_parameters 779
_refine_ls_number_reflns 14036
_refine_ls_number_restraints 30
_refine_ls_restrained_S_all 1.043
_refine_ls_R_factor_all 0.0557
_refine_ls_R_factor_gt 0.0432
_refine_ls_shift/su_max 0.001
_refine_ls_shift/su_mean 0.000
_refine_ls_structure_factor_coef Fsqd
_refine_ls_weighting_details 'w=1/[\s^2^(Fo^2^)+(0.0635P)^2^+3.0117P] where P=(Fo^2^+2Fc^2^)/3'
_refine_ls_weighting_scheme calc
_refine_ls_wR_factor_gt 0.1079
_refine_ls_wR_factor_ref 0.1156
_reflns_Friedel_coverage 0.000
_reflns_number_gt 11320
_reflns_number_total 14036
_reflns_threshold_expression 'I > 2\s(I)'
_cod_data_source_file d1cc01841h2.cif
_cod_data_source_block D157
_cod_depositor_comments 'Adding full bibliography for 7128601--7128603.cif.'
_cod_original_sg_symbol_H-M 'P 21/c'
_cod_database_code 7128601
_shelx_shelxl_version_number 2018/3
_shelx_space_group_comment
;
The symmetry employed for this shelxl refinement is uniquely defined
by the following loop, which should always be used as a source of
symmetry information in preference to the above space-group names.
They are only intended as comments.
;
_shelx_estimated_absorpt_t_min 0.875
_shelx_estimated_absorpt_t_max 0.914

loop_
_space_group_symop_operation_xyz
'x, y, z'
'-x, y+1/2, -z+1/2'
'-x, -y, -z'
'x, -y-1/2, z-1/2'

loop_
_atom_site_label
_atom_site_type_symbol
_atom_site_fract_x
_atom_site_fract_y
_atom_site_fract_z
_atom_site_U_iso_or_equiv
_atom_site_adp_type
_atom_site_occupancy
_atom_site_site_symmetry_order
_atom_site_calc_flag
_atom_site_refinement_flags_posn
_atom_site_refinement_flags_adp
_atom_site_refinement_flags_occupancy
_atom_site_disorder_assembly
_atom_site_disorder_group
C1 C 0.3966(3) 0.43595(10) 0.20474(13) 0.0483(8) Uani 1 1 d . . . . .
H1A H 0.3326(16) 0.43050(16) 0.2229(5) 0.058 Uiso 1 1 calc R U . . .
H1B H 0.4403(11) 0.4611(6) 0.2170(3) 0.058 Uiso 1 1 calc R U . . .
C2 C 0.3595(3) 0.43474(10) 0.14772(14) 0.0482(8) Uani 1 1 d . . . . .
C3 C 0.4448(3) 0.44586(12) 0.11355(15) 0.0582(9) Uani 1 1 d . . . . .
H3 H 0.526617 0.456329 0.128605 0.070 Uiso 1 1 calc R U . . .
C4 C 0.4145(4) 0.44217(14) 0.05925(16) 0.0711(11) Uani 1 1 d . . . . .
H4 H 0.475114 0.450756 0.038112 0.085 Uiso 1 1 calc R U . . .
C5 C 0.2986(5) 0.42636(17) 0.03463(17) 0.0838(13) Uani 1 1 d . . . . .
C6 C 0.2651(6) 0.4224(2) -0.0252(2) 0.127(2) Uani 1 1 d . . . . .
H6A H 0.179169 0.410575 -0.034872 0.191 Uiso 1 1 calc R U . . .
H6B H 0.270121 0.452210 -0.041309 0.191 Uiso 1 1 calc R U . . .
H6C H 0.324507 0.401845 -0.038195 0.191 Uiso 1 1 calc R U . . .
C7 C 0.2134(4) 0.41385(17) 0.06766(18) 0.0838(13) Uani 1 1 d . . . . .
H7 H 0.132792 0.402632 0.052199 0.101 Uiso 1 1 calc R U . . .
C8 C 0.2433(3) 0.41733(13) 0.12208(16) 0.0635(10) Uani 1 1 d . . . . .
H8 H 0.183337 0.407624 0.142991 0.076 Uiso 1 1 calc R U . . .
C9 C 0.4524(3) 0.29043(11) 0.22323(15) 0.0547(8) Uani 1 1 d . . . . .
H9A H 0.4141(10) 0.2726(5) 0.1946(8) 0.066 Uiso 1 1 calc R U . . .
H9B H 0.5105(16) 0.2737(5) 0.2472(6) 0.066 Uiso 1 1 calc R U . . .
C10 C 0.3651(3) 0.31687(10) 0.24771(13) 0.0478(8) Uani 1 1 d . . . . .
C11 C 0.4014(3) 0.33750(11) 0.29735(14) 0.0524(8) Uani 1 1 d . . . . .
H11 H 0.483611 0.332126 0.316612 0.063 Uiso 1 1 calc R U . . .
C12 C 0.3204(3) 0.36541(11) 0.31888(15) 0.0550(9) Uani 1 1 d . . . . .
H12 H 0.348012 0.377952 0.353048 0.066 Uiso 1 1 calc R U . . .
C13 C 0.2006(3) 0.37575(11) 0.29246(14) 0.0503(8) Uani 1 1 d . . . . .
C14 C 0.1114(4) 0.40540(14) 0.31688(17) 0.0724(11) Uani 1 1 d . . . . .
H14A H 0.152663 0.415183 0.352172 0.109 Uiso 1 1 calc R U . . .
H14B H 0.088874 0.431890 0.294346 0.109 Uiso 1 1 calc R U . . .
H14C H 0.034907 0.388347 0.319953 0.109 Uiso 1 1 calc R U . . .
C15 C 0.1661(3) 0.35743(12) 0.24282(16) 0.0550(9) Uani 1 1 d . . . . .
H15 H 0.085087 0.364272 0.223256 0.066 Uiso 1 1 calc R U . . .
C16 C 0.2448(3) 0.32949(11) 0.22043(14) 0.0533(8) Uani 1 1 d . . . . .
H16 H 0.217332 0.318367 0.185572 0.064 Uiso 1 1 calc R U . . .
C17 C 0.5750(10) 0.3172(5) 0.0664(4) 0.0981(15) Uani 0.543(14) 1 d D . P A 2
H17A H 0.649363 0.298763 0.081170 0.118 Uiso 0.543(14) 1 calc R U P A 2
H17B H 0.606256 0.346385 0.054854 0.118 Uiso 0.543(14) 1 calc R U P A 2
C18 C 0.5071(10) 0.2948(6) 0.0213(5) 0.0981(15) Uani 0.543(14) 1 d D . P A 2
H18A H 0.536524 0.263232 0.019581 0.118 Uiso 0.543(14) 1 calc R U P A 2
H18B H 0.517581 0.310516 -0.011757 0.118 Uiso 0.543(14) 1 calc R U P A 2
C19 C 0.3716(10) 0.2961(5) 0.0291(4) 0.0981(15) Uani 0.543(14) 1 d D . P A 2
H19A H 0.327966 0.267439 0.017543 0.118 Uiso 0.543(14) 1 calc R U P A 2
H19B H 0.325812 0.321343 0.009092 0.118 Uiso 0.543(14) 1 calc R U P A 2
C20 C 0.3806(11) 0.3029(6) 0.0886(4) 0.0981(15) Uani 0.543(14) 1 d D . P A 2
H20A H 0.310974 0.322260 0.096396 0.118 Uiso 0.543(14) 1 calc R U P A 2
H20B H 0.377120 0.273583 0.106928 0.118 Uiso 0.543(14) 1 calc R U P A 2
C17' C 0.5986(11) 0.3009(6) 0.0798(5) 0.0981(15) Uani 0.457(14) 1 d D . P A 1
H17C H 0.674543 0.319907 0.080275 0.118 Uiso 0.457(14) 1 calc R U P A 1
H17D H 0.624565 0.272773 0.099483 0.118 Uiso 0.457(14) 1 calc R U P A 1
C18' C 0.5459(11) 0.2905(6) 0.0274(5) 0.0981(15) Uani 0.457(14) 1 d D . P A 1
H18C H 0.542964 0.257454 0.021925 0.118 Uiso 0.457(14) 1 calc R U P A 1
H18D H 0.596335 0.304129 0.002460 0.118 Uiso 0.457(14) 1 calc R U P A 1
C19' C 0.4147(13) 0.3099(6) 0.0186(4) 0.0981(15) Uani 0.457(14) 1 d D . P A 1
H19C H 0.354004 0.289339 -0.002932 0.118 Uiso 0.457(14) 1 calc R U P A 1
H19D H 0.412153 0.339610 0.000724 0.118 Uiso 0.457(14) 1 calc R U P A 1
C20' C 0.3857(13) 0.3146(7) 0.0747(5) 0.0981(15) Uani 0.457(14) 1 d D . P A 1
H20C H 0.324000 0.339132 0.076585 0.118 Uiso 0.457(14) 1 calc R U P A 1
H20D H 0.351871 0.286121 0.086721 0.118 Uiso 0.457(14) 1 calc R U P A 1
C21 C 0.8031(3) 0.37292(9) 0.20311(11) 0.0352(6) Uani 1 1 d . . . . .
C22 C 0.7731(3) 0.41460(9) 0.22677(11) 0.0359(6) Uani 1 1 d . . . . .
C23 C 0.7382(3) 0.40470(9) 0.27642(11) 0.0343(6) Uani 1 1 d . . . . .
C24 C 0.7510(3) 0.35700(9) 0.28537(11) 0.0353(6) Uani 1 1 d . . . . .
C25 C 0.7896(3) 0.33778(9) 0.23987(11) 0.0350(6) Uani 1 1 d . . . . .
C26 C 0.8345(3) 0.36864(9) 0.14932(11) 0.0373(6) Uani 1 1 d . . . . .
C27 C 0.7869(3) 0.40035(11) 0.10999(12) 0.0449(7) Uani 1 1 d . . . . .
H27 H 0.735564 0.424262 0.118953 0.054 Uiso 1 1 calc R U . . .
C28 C 0.8120(3) 0.39802(12) 0.05890(13) 0.0532(8) Uani 1 1 d . . . . .
C29 C 0.7645(4) 0.43480(14) 0.01874(15) 0.0690(10) Uani 1 1 d . . . . .
H29 H 0.709066 0.455166 0.035848 0.083 Uiso 1 1 calc R U . . .
C30 C 0.6858(5) 0.41703(18) -0.03117(17) 0.0923(14) Uani 1 1 d . . . . .
H30A H 0.616149 0.398971 -0.022120 0.138 Uiso 1 1 calc R U . . .
H30B H 0.651739 0.442356 -0.053762 0.138 Uiso 1 1 calc R U . . .
H30C H 0.738318 0.398172 -0.050166 0.138 Uiso 1 1 calc R U . . .
C31 C 0.8736(5) 0.46295(18) 0.0072(2) 0.1012(16) Uani 1 1 d . . . . .
H31A H 0.922551 0.473911 0.040616 0.152 Uiso 1 1 calc R U . . .
H31B H 0.927816 0.444522 -0.011420 0.152 Uiso 1 1 calc R U . . .
H31C H 0.841236 0.488706 -0.015017 0.152 Uiso 1 1 calc R U . . .
C32 C 0.8840(3) 0.36155(12) 0.04552(13) 0.0539(9) Uani 1 1 d . . . . .
H32 H 0.898906 0.358672 0.010132 0.065 Uiso 1 1 calc R U . . .
C33 C 0.9340(3) 0.32961(11) 0.08310(13) 0.0476(8) Uani 1 1 d . . . . .
C34 C 1.0124(3) 0.28959(13) 0.06984(14) 0.0602(9) Uani 1 1 d . . . . .
H34 H 1.095406 0.290873 0.094270 0.072 Uiso 1 1 calc R U . . .
C35 C 0.9498(6) 0.24600(16) 0.0804(2) 0.1119(19) Uani 1 1 d . . . . .
H35A H 0.933010 0.245937 0.116854 0.168 Uiso 1 1 calc R U . . .
H35B H 0.870065 0.242913 0.055629 0.168 Uiso 1 1 calc R U . . .
H35C H 1.005491 0.220720 0.075582 0.168 Uiso 1 1 calc R U . . .
C36 C 1.0392(5) 0.29037(18) 0.01346(18) 0.0951(15) Uani 1 1 d . . . . .
H36A H 1.079971 0.318951 0.007103 0.143 Uiso 1 1 calc R U . . .
H36B H 1.095201 0.265236 0.008431 0.143 Uiso 1 1 calc R U . . .
H36C H 0.959775 0.287429 -0.011522 0.143 Uiso 1 1 calc R U . . .
C37 C 0.9100(3) 0.33395(10) 0.13483(12) 0.0402(7) Uani 1 1 d . . . . .
H37 H 0.945995 0.312740 0.160901 0.048 Uiso 1 1 calc R U . . .
C38 C 0.8007(3) 0.46108(9) 0.21001(11) 0.0382(6) Uani 1 1 d . . . . .
C39 C 0.9204(3) 0.47119(10) 0.19939(13) 0.0473(8) Uani 1 1 d . . . . .
H39 H 0.979849 0.447471 0.199366 0.057 Uiso 1 1 calc R U . . .
C40 C 0.9554(3) 0.51471(11) 0.18887(15) 0.0575(9) Uani 1 1 d D . . . .
C41 C 1.0904(11) 0.5226(6) 0.1823(4) 0.0879(11) Uani 0.503(6) 1 d D . P B 2
H41 H 1.115090 0.490190 0.180084 0.105 Uiso 0.503(6) 1 calc R U P B 2
C42 C 1.1735(9) 0.5332(4) 0.2321(4) 0.0879(11) Uani 0.503(6) 1 d D . P B 2
H42A H 1.138857 0.520131 0.261732 0.132 Uiso 0.503(6) 1 calc R U P B 2
H42B H 1.257540 0.520605 0.231523 0.132 Uiso 0.503(6) 1 calc R U P B 2
H42C H 1.179869 0.566023 0.236428 0.132 Uiso 0.503(6) 1 calc R U P B 2
C43 C 1.1084(9) 0.5358(3) 0.1290(4) 0.0879(11) Uani 0.503(6) 1 d D . P B 2
H43A H 1.038432 0.524189 0.102889 0.132 Uiso 0.503(6) 1 calc R U P B 2
H43B H 1.110486 0.568832 0.126652 0.132 Uiso 0.503(6) 1 calc R U P B 2
H43C H 1.188158 0.523414 0.121747 0.132 Uiso 0.503(6) 1 calc R U P B 2
C41' C 1.0928(11) 0.5265(5) 0.1820(4) 0.0879(11) Uani 0.497(6) 1 d D . P B 1
H41' H 1.147906 0.500053 0.177530 0.105 Uiso 0.497(6) 1 calc R U P B 1
C42' C 1.1511(9) 0.5616(3) 0.2226(4) 0.0879(11) Uani 0.497(6) 1 d D . P B 1
H42D H 1.167411 0.547965 0.257987 0.132 Uiso 0.497(6) 1 calc R U P B 1
H42E H 1.230694 0.572497 0.213342 0.132 Uiso 0.497(6) 1 calc R U P B 1
H42F H 1.092691 0.587025 0.222547 0.132 Uiso 0.497(6) 1 calc R U P B 1
C43' C 1.0908(9) 0.5641(3) 0.1409(4) 0.0879(11) Uani 0.497(6) 1 d D . P B 1
H43D H 1.054891 0.552405 0.105679 0.132 Uiso 0.497(6) 1 calc R U P B 1
H43E H 1.039018 0.589174 0.149863 0.132 Uiso 0.497(6) 1 calc R U P B 1
H43F H 1.177021 0.574646 0.140659 0.132 Uiso 0.497(6) 1 calc R U P B 1
C44 C 0.8652(4) 0.54850(12) 0.18740(16) 0.0626(10) Uani 1 1 d . . . . .
H44 H 0.886866 0.578430 0.179183 0.075 Uiso 1 1 calc R U . . .
C45 C 0.7446(3) 0.54005(10) 0.19749(14) 0.0540(8) Uani 1 1 d . . . . .
C46 C 0.6480(4) 0.57765(12) 0.19688(19) 0.0720(11) Uani 1 1 d . . . . .
H46 H 0.686513 0.606230 0.186320 0.086 Uiso 1 1 calc R U . . .
C47 C 0.5304(6) 0.56855(18) 0.1573(3) 0.139(3) Uani 1 1 d . . . . .
H47A H 0.552782 0.564025 0.122142 0.208 Uiso 1 1 calc R U . . .
H47B H 0.488871 0.541377 0.167804 0.208 Uiso 1 1 calc R U . . .
H47C H 0.472876 0.594308 0.156264 0.208 Uiso 1 1 calc R U . . .
C48 C 0.6142(7) 0.5845(2) 0.2502(3) 0.151(3) Uani 1 1 d . . . . .
H48A H 0.690852 0.590435 0.275907 0.226 Uiso 1 1 calc R U . . .
H48B H 0.556679 0.610266 0.249102 0.226 Uiso 1 1 calc R U . . .
H48C H 0.572674 0.557335 0.260643 0.226 Uiso 1 1 calc R U . . .
C49 C 0.7148(3) 0.49612(10) 0.20945(13) 0.0453(7) Uani 1 1 d . . . . .
H49 H 0.633447 0.489866 0.217475 0.054 Uiso 1 1 calc R U . . .
C50 C 0.7142(3) 0.44054(9) 0.31476(12) 0.0390(7) Uani 1 1 d . . . . .
C51 C 0.8124(3) 0.46814(10) 0.33667(13) 0.0481(8) Uani 1 1 d . . . . .
H51 H 0.892604 0.464086 0.326501 0.058 Uiso 1 1 calc R U . . .
C52 C 0.7983(3) 0.50167(12) 0.37310(14) 0.0585(9) Uani 1 1 d D . . . .
C53 C 0.9031(14) 0.5337(6) 0.3949(9) 0.0927(12) Uani 0.362(7) 1 d D . P C 2
H53 H 0.888267 0.544800 0.430180 0.111 Uiso 0.362(7) 1 calc R U P C 2
C54 C 1.0367(12) 0.5159(5) 0.4008(7) 0.0927(12) Uani 0.362(7) 1 d D . P C 2
H54A H 1.095994 0.539715 0.415242 0.139 Uiso 0.362(7) 1 calc R U P C 2
H54B H 1.046373 0.490027 0.424984 0.139 Uiso 0.362(7) 1 calc R U P C 2
H54C H 1.054247 0.506508 0.366087 0.139 Uiso 0.362(7) 1 calc R U P C 2
C55 C 0.9031(15) 0.5743(5) 0.3577(6) 0.0927(12) Uani 0.362(7) 1 d D . P C 2
H55A H 0.971611 0.594910 0.372243 0.139 Uiso 0.362(7) 1 calc R U P C 2
H55B H 0.915580 0.563854 0.322658 0.139 Uiso 0.362(7) 1 calc R U P C 2
H55C H 0.822125 0.590129 0.354556 0.139 Uiso 0.362(7) 1 calc R U P C 2
C53' C 0.9101(9) 0.5291(4) 0.3998(5) 0.0927(12) Uani 0.638(7) 1 d D . P C 1
H53' H 0.881658 0.551312 0.424752 0.111 Uiso 0.638(7) 1 calc R U P C 1
C54' C 1.0133(7) 0.4982(3) 0.4306(4) 0.0927(12) Uani 0.638(7) 1 d D . P C 1
H54D H 0.978199 0.481236 0.457549 0.139 Uiso 0.638(7) 1 calc R U P C 1
H54E H 1.042948 0.477108 0.405874 0.139 Uiso 0.638(7) 1 calc R U P C 1
H54F H 1.084172 0.516680 0.447781 0.139 Uiso 0.638(7) 1 calc R U P C 1
C55' C 0.9717(8) 0.5537(3) 0.3596(3) 0.0927(12) Uani 0.638(7) 1 d D . P C 1
H55D H 1.043570 0.571154 0.377775 0.139 Uiso 0.638(7) 1 calc R U P C 1
H55E H 1.001177 0.531816 0.335682 0.139 Uiso 0.638(7) 1 calc R U P C 1
H55F H 0.910370 0.574123 0.338995 0.139 Uiso 0.638(7) 1 calc R U P C 1
C56 C 0.6783(4) 0.50757(11) 0.38567(14) 0.0586(9) Uani 1 1 d . . . . .
H56 H 0.665971 0.530570 0.410144 0.070 Uiso 1 1 calc R U . . .
C57 C 0.5760(3) 0.48120(11) 0.36385(13) 0.0522(8) Uani 1 1 d D . . . .
C58 C 0.4446(15) 0.4879(9) 0.3771(6) 0.0853(10) Uani 0.378(5) 1 d D . P D 2
H58 H 0.404876 0.457317 0.373195 0.102 Uiso 0.378(5) 1 calc R U P D 2
C59 C 0.3678(11) 0.5159(4) 0.3349(5) 0.0853(10) Uani 0.378(5) 1 d D . P D 2
H59A H 0.375834 0.503830 0.299924 0.128 Uiso 0.378(5) 1 calc R U P D 2
H59B H 0.279025 0.515071 0.339220 0.128 Uiso 0.378(5) 1 calc R U P D 2
H59C H 0.398186 0.547109 0.337741 0.128 Uiso 0.378(5) 1 calc R U P D 2
C60 C 0.4454(12) 0.5008(5) 0.4340(5) 0.0853(10) Uani 0.378(5) 1 d D . P D 2
H60A H 0.499093 0.479737 0.457268 0.128 Uiso 0.378(5) 1 calc R U P D 2
H60B H 0.478300 0.531479 0.440140 0.128 Uiso 0.378(5) 1 calc R U P D 2
H60C H 0.359140 0.499441 0.441618 0.128 Uiso 0.378(5) 1 calc R U P D 2
C58' C 0.4430(10) 0.4883(5) 0.3761(5) 0.0853(10) Uani 0.622(5) 1 d D . P D 1
H58' H 0.386486 0.471121 0.347933 0.102 Uiso 0.622(5) 1 calc R U P D 1
C59' C 0.3979(7) 0.5363(3) 0.3695(3) 0.0853(10) Uani 0.622(5) 1 d D . P D 1
H59D H 0.412881 0.547963 0.335261 0.128 Uiso 0.622(5) 1 calc R U P D 1
H59E H 0.307354 0.537516 0.370806 0.128 Uiso 0.622(5) 1 calc R U P D 1
H59F H 0.443934 0.554849 0.398150 0.128 Uiso 0.622(5) 1 calc R U P D 1
C60' C 0.4250(7) 0.4665(3) 0.4275(3) 0.0853(10) Uani 0.622(5) 1 d D . P D 1
H60D H 0.456717 0.435500 0.428639 0.128 Uiso 0.622(5) 1 calc R U P D 1
H60E H 0.471658 0.483656 0.457295 0.128 Uiso 0.622(5) 1 calc R U P D 1
H60F H 0.335078 0.466322 0.429951 0.128 Uiso 0.622(5) 1 calc R U P D 1
C61 C 0.5962(3) 0.44714(10) 0.32860(12) 0.0433(7) Uani 1 1 d . . . . .
H61 H 0.527987 0.428170 0.313819 0.052 Uiso 1 1 calc R U . . .
C62 C 0.7426(3) 0.33326(10) 0.33586(11) 0.0383(6) Uani 1 1 d . . . . .
C63 C 0.7705(3) 0.35573(11) 0.38420(13) 0.0502(8) Uani 1 1 d . . . . .
H63 H 0.796590 0.386378 0.384703 0.060 Uiso 1 1 calc R U . . .
C64 C 0.7611(4) 0.33412(12) 0.43238(13) 0.0612(9) Uani 1 1 d . . . . .
C65 C 0.7904(7) 0.36032(15) 0.48445(17) 0.0963(18) Uani 1 1 d . . . . .
H65 H 0.769802 0.340395 0.513342 0.116 Uiso 1 1 calc R U . . .
C66 C 0.9300(9) 0.3713(2) 0.4970(3) 0.160(3) Uani 1 1 d . . . . .
H66A H 0.979234 0.343540 0.496710 0.240 Uiso 1 1 calc R U . . .
H66B H 0.951785 0.392238 0.470259 0.240 Uiso 1 1 calc R U . . .
H66C H 0.949336 0.385385 0.532103 0.240 Uiso 1 1 calc R U . . .
C67 C 0.7178(8) 0.4018(2) 0.4849(2) 0.155(3) Uani 1 1 d . . . . .
H67A H 0.627459 0.394830 0.476842 0.232 Uiso 1 1 calc R U . . .
H67B H 0.737322 0.415800 0.520055 0.232 Uiso 1 1 calc R U . . .
H67C H 0.739771 0.422652 0.458211 0.232 Uiso 1 1 calc R U . . .
C68 C 0.7291(4) 0.28921(12) 0.43146(14) 0.0617(10) Uani 1 1 d . . . . .
H68 H 0.723079 0.274372 0.463836 0.074 Uiso 1 1 calc R U . . .
C69 C 0.7056(3) 0.26530(11) 0.38501(13) 0.0506(8) Uani 1 1 d . . . . .
C70 C 0.6671(4) 0.21557(12) 0.38523(15) 0.0649(10) Uani 1 1 d . . . . .
H70 H 0.680717 0.205903 0.423215 0.078 Uiso 1 1 calc R U . . .
C71 C 0.7510(6) 0.18621(14) 0.3579(2) 0.1044(18) Uani 1 1 d . . . . .
H71A H 0.839504 0.191743 0.373380 0.157 Uiso 1 1 calc R U . . .
H71B H 0.730609 0.154413 0.362705 0.157 Uiso 1 1 calc R U . . .
H71C H 0.737494 0.193398 0.320029 0.157 Uiso 1 1 calc R U . . .
C72 C 0.5296(5) 0.20969(16) 0.3646(2) 0.1107(19) Uani 1 1 d . . . . .
H72A H 0.480779 0.229660 0.383926 0.166 Uiso 1 1 calc R U . . .
H72B H 0.512375 0.217269 0.326739 0.166 Uiso 1 1 calc R U . . .
H72C H 0.505490 0.178283 0.369415 0.166 Uiso 1 1 calc R U . . .
C73 C 0.7123(3) 0.28737(10) 0.33773(12) 0.0438(7) Uani 1 1 d . . . . .
H73 H 0.695681 0.270802 0.305520 0.053 Uiso 1 1 calc R U . . .
C74 C 0.8284(3) 0.28985(9) 0.23552(12) 0.0384(7) Uani 1 1 d . . . . .
C75 C 0.9437(3) 0.27595(11) 0.26415(14) 0.0524(8) Uani 1 1 d . . . . .
H75 H 0.994005 0.297198 0.286145 0.063 Uiso 1 1 calc R U . . .
C76 C 0.9878(4) 0.23224(13) 0.26171(18) 0.0731(11) Uani 1 1 d D . . . .
C77 C 1.1253(8) 0.2214(4) 0.2883(4) 0.116(3) Uani 0.677(14) 1 d D . P E 2
H77 H 1.167265 0.250386 0.301335 0.139 Uiso 0.677(14) 1 calc R U P E 2
C78 C 1.1188(8) 0.1920(3) 0.3353(4) 0.116(3) Uani 0.677(14) 1 d D . P E 2
H78A H 1.070697 0.207427 0.359250 0.174 Uiso 0.677(14) 1 calc R U P E 2
H78B H 1.076980 0.163550 0.323353 0.174 Uiso 0.677(14) 1 calc R U P E 2
H78C H 1.204389 0.185808 0.353962 0.174 Uiso 0.677(14) 1 calc R U P E 2
C79 C 1.1973(9) 0.2014(3) 0.2482(4) 0.116(3) Uani 0.677(14) 1 d D . P E 2
H79A H 1.197133 0.222621 0.218895 0.174 Uiso 0.677(14) 1 calc R U P E 2
H79B H 1.284432 0.195357 0.265206 0.174 Uiso 0.677(14) 1 calc R U P E 2
H79C H 1.157022 0.173098 0.234597 0.174 Uiso 0.677(14) 1 calc R U P E 2
C77' C 1.101(2) 0.2158(12) 0.2975(8) 0.163(9) Uani 0.323(14) 1 d D . P E 1
H77' H 1.065625 0.184750 0.299737 0.196 Uiso 0.323(14) 1 calc R U P E 1
C78' C 1.108(2) 0.2246(9) 0.3551(8) 0.163(9) Uani 0.323(14) 1 d D . P E 1
H78D H 1.186523 0.212186 0.374716 0.245 Uiso 0.323(14) 1 calc R U P E 1
H78E H 1.105248 0.257205 0.361220 0.245 Uiso 0.323(14) 1 calc R U P E 1
H78F H 1.035812 0.210234 0.367415 0.245 Uiso 0.323(14) 1 calc R U P E 1
C79' C 1.213(2) 0.1993(9) 0.2757(10) 0.163(9) Uani 0.323(14) 1 d D . P E 1
H79D H 1.278444 0.189718 0.304939 0.245 Uiso 0.323(14) 1 calc R U P E 1
H79E H 1.187821 0.173643 0.252043 0.245 Uiso 0.323(14) 1 calc R U P E 1
H79F H 1.245130 0.223596 0.255867 0.245 Uiso 0.323(14) 1 calc R U P E 1
C80 C 0.9115(4) 0.20165(12) 0.23006(19) 0.0732(12) Uani 1 1 d . . . . .
H80 H 0.939287 0.171315 0.228583 0.088 Uiso 1 1 calc R U . . .
C81 C 0.7957(4) 0.21391(11) 0.20039(16) 0.0602(9) Uani 1 1 d . . . . .
C82 C 0.7107(5) 0.18019(13) 0.1668(2) 0.0872(14) Uani 1 1 d . . . . .
H82 H 0.660044 0.198575 0.138033 0.105 Uiso 1 1 calc R U . . .
C83 C 0.6167(6) 0.1607(2) 0.1967(3) 0.138(3) Uani 1 1 d . . . . .
H83A H 0.577073 0.185052 0.214016 0.206 Uiso 1 1 calc R U . . .
H83B H 0.551973 0.144489 0.172286 0.206 Uiso 1 1 calc R U . . .
H83C H 0.659049 0.139826 0.223693 0.206 Uiso 1 1 calc R U . . .
C84 C 0.7771(7) 0.14665(19) 0.1389(3) 0.124(2) Uani 1 1 d . . . . .
H84A H 0.837115 0.162116 0.120247 0.185 Uiso 1 1 calc R U . . .
H84B H 0.822606 0.125456 0.164724 0.185 Uiso 1 1 calc R U . . .
H84C H 0.715530 0.130119 0.113316 0.185 Uiso 1 1 calc R U . . .
C85 C 0.7567(3) 0.25829(10) 0.20345(13) 0.0458(7) Uani 1 1 d . . . . .
H85 H 0.678579 0.267373 0.183002 0.055 Uiso 1 1 calc R U . . .
O1 O 0.5053(2) 0.32524(8) 0.10555(9) 0.0563(6) Uani 1 1 d . . . . .
La1 La 0.53727(2) 0.36651(2) 0.19612(2) 0.03807(7) Uani 1 1 d . . . . .

loop_
_atom_site_aniso_label
_atom_site_aniso_U_11
_atom_site_aniso_U_22
_atom_site_aniso_U_33
_atom_site_aniso_U_23
_atom_site_aniso_U_13
_atom_site_aniso_U_12
C1 0.0451(19) 0.0412(17) 0.059(2) -0.0014(14) 0.0106(15) -0.0030(14)
C2 0.0388(18) 0.0393(17) 0.066(2) 0.0056(15) 0.0068(16) 0.0067(14)
C3 0.042(2) 0.064(2) 0.068(2) 0.0066(18) 0.0093(17) 0.0037(16)
C4 0.065(3) 0.084(3) 0.067(3) 0.011(2) 0.017(2) 0.003(2)
C5 0.084(3) 0.106(3) 0.058(2) 0.010(2) -0.001(2) -0.004(3)
C6 0.125(5) 0.183(6) 0.068(3) 0.015(4) 0.001(3) -0.007(4)
C7 0.063(3) 0.111(4) 0.070(3) 0.011(2) -0.009(2) -0.018(2)
C8 0.045(2) 0.075(3) 0.069(2) 0.0141(19) 0.0046(18) -0.0057(18)
C9 0.052(2) 0.0456(18) 0.069(2) -0.0022(16) 0.0170(17) 0.0000(15)
C10 0.0407(18) 0.0443(17) 0.060(2) 0.0081(15) 0.0130(15) -0.0069(14)
C11 0.0368(18) 0.057(2) 0.062(2) 0.0023(16) 0.0048(15) 0.0019(16)
C12 0.051(2) 0.062(2) 0.053(2) 0.0018(16) 0.0105(16) -0.0006(17)
C13 0.0379(18) 0.054(2) 0.061(2) 0.0040(16) 0.0164(16) 0.0020(15)
C14 0.061(2) 0.081(3) 0.078(3) -0.002(2) 0.020(2) 0.011(2)
C15 0.0333(18) 0.059(2) 0.071(2) 0.0054(17) 0.0043(16) -0.0020(15)
C16 0.046(2) 0.055(2) 0.058(2) -0.0034(16) 0.0045(16) -0.0052(16)
C17 0.047(2) 0.170(4) 0.078(2) -0.056(3) 0.0123(19) -0.010(2)
C18 0.047(2) 0.170(4) 0.078(2) -0.056(3) 0.0123(19) -0.010(2)
C19 0.047(2) 0.170(4) 0.078(2) -0.056(3) 0.0123(19) -0.010(2)
C20 0.047(2) 0.170(4) 0.078(2) -0.056(3) 0.0123(19) -0.010(2)
C17' 0.047(2) 0.170(4) 0.078(2) -0.056(3) 0.0123(19) -0.010(2)
C18' 0.047(2) 0.170(4) 0.078(2) -0.056(3) 0.0123(19) -0.010(2)
C19' 0.047(2) 0.170(4) 0.078(2) -0.056(3) 0.0123(19) -0.010(2)
C20' 0.047(2) 0.170(4) 0.078(2) -0.056(3) 0.0123(19) -0.010(2)
C21 0.0302(15) 0.0340(15) 0.0425(16) -0.0036(12) 0.0091(12) -0.0008(12)
C22 0.0322(15) 0.0350(15) 0.0403(16) -0.0037(12) 0.0057(12) -0.0030(12)
C23 0.0316(15) 0.0331(14) 0.0383(15) -0.0044(11) 0.0059(12) -0.0011(12)
C24 0.0296(15) 0.0363(15) 0.0389(15) -0.0013(11) 0.0026(12) -0.0006(11)
C25 0.0305(15) 0.0331(14) 0.0417(16) -0.0020(12) 0.0070(12) -0.0019(12)
C26 0.0345(16) 0.0385(15) 0.0397(16) -0.0038(12) 0.0084(12) -0.0096(13)
C27 0.0430(18) 0.0484(17) 0.0437(17) -0.0019(14) 0.0086(14) -0.0010(14)
C28 0.051(2) 0.063(2) 0.0454(18) 0.0016(16) 0.0072(15) -0.0084(17)
C29 0.079(3) 0.079(3) 0.051(2) 0.0163(19) 0.016(2) 0.007(2)
C30 0.087(3) 0.123(4) 0.063(3) 0.018(3) 0.004(2) 0.004(3)
C31 0.093(4) 0.102(4) 0.107(4) 0.043(3) 0.011(3) -0.008(3)
C32 0.051(2) 0.074(2) 0.0393(17) -0.0069(16) 0.0148(15) -0.0076(17)
C33 0.0364(17) 0.058(2) 0.0496(19) -0.0150(15) 0.0111(14) -0.0083(15)
C34 0.050(2) 0.077(3) 0.056(2) -0.0189(18) 0.0151(17) 0.0030(18)
C35 0.155(5) 0.066(3) 0.132(5) -0.025(3) 0.074(4) 0.007(3)
C36 0.095(4) 0.119(4) 0.080(3) -0.017(3) 0.040(3) 0.026(3)
C37 0.0312(16) 0.0479(17) 0.0422(16) -0.0069(13) 0.0083(13) -0.0044(13)
C38 0.0415(17) 0.0328(15) 0.0411(16) -0.0042(12) 0.0095(13) -0.0063(13)
C39 0.050(2) 0.0392(16) 0.0554(19) -0.0080(14) 0.0173(15) -0.0016(14)
C40 0.062(2) 0.0444(19) 0.073(2) -0.0080(16) 0.0305(19) -0.0151(17)
C41 0.082(2) 0.070(2) 0.123(3) -0.008(2) 0.050(2) -0.024(2)
C42 0.082(2) 0.070(2) 0.123(3) -0.008(2) 0.050(2) -0.024(2)
C43 0.082(2) 0.070(2) 0.123(3) -0.008(2) 0.050(2) -0.024(2)
C41' 0.082(2) 0.070(2) 0.123(3) -0.008(2) 0.050(2) -0.024(2)
C42' 0.082(2) 0.070(2) 0.123(3) -0.008(2) 0.050(2) -0.024(2)
C43' 0.082(2) 0.070(2) 0.123(3) -0.008(2) 0.050(2) -0.024(2)
C44 0.073(3) 0.0386(18) 0.082(3) -0.0007(17) 0.028(2) -0.0145(18)
C45 0.059(2) 0.0356(17) 0.070(2) 0.0011(15) 0.0170(18) -0.0040(15)
C46 0.069(3) 0.0355(18) 0.115(3) 0.007(2) 0.027(2) 0.0025(17)
C47 0.116(5) 0.073(3) 0.208(7) 0.009(4) -0.024(5) 0.042(3)
C48 0.207(7) 0.117(5) 0.148(6) 0.005(4) 0.085(5) 0.090(5)
C49 0.0429(18) 0.0384(16) 0.0566(19) 0.0006(14) 0.0143(15) -0.0033(14)
C50 0.0404(17) 0.0341(15) 0.0432(16) -0.0051(12) 0.0095(13) 0.0014(13)
C51 0.0450(19) 0.0482(18) 0.0527(19) -0.0152(15) 0.0133(15) -0.0015(15)
C52 0.063(2) 0.051(2) 0.064(2) -0.0213(17) 0.0175(18) -0.0100(17)
C53 0.084(3) 0.092(3) 0.104(3) -0.047(2) 0.021(2) -0.032(2)
C54 0.084(3) 0.092(3) 0.104(3) -0.047(2) 0.021(2) -0.032(2)
C55 0.084(3) 0.092(3) 0.104(3) -0.047(2) 0.021(2) -0.032(2)
C53' 0.084(3) 0.092(3) 0.104(3) -0.047(2) 0.021(2) -0.032(2)
C54' 0.084(3) 0.092(3) 0.104(3) -0.047(2) 0.021(2) -0.032(2)
C55' 0.084(3) 0.092(3) 0.104(3) -0.047(2) 0.021(2) -0.032(2)
C56 0.071(3) 0.0467(19) 0.062(2) -0.0223(16) 0.0234(19) 0.0024(17)
C57 0.055(2) 0.0500(19) 0.055(2) -0.0060(15) 0.0185(16) 0.0114(16)
C58 0.076(2) 0.092(2) 0.096(2) -0.0141(19) 0.0398(18) 0.0162(18)
C59 0.076(2) 0.092(2) 0.096(2) -0.0141(19) 0.0398(18) 0.0162(18)
C60 0.076(2) 0.092(2) 0.096(2) -0.0141(19) 0.0398(18) 0.0162(18)
C58' 0.076(2) 0.092(2) 0.096(2) -0.0141(19) 0.0398(18) 0.0162(18)
C59' 0.076(2) 0.092(2) 0.096(2) -0.0141(19) 0.0398(18) 0.0162(18)
C60' 0.076(2) 0.092(2) 0.096(2) -0.0141(19) 0.0398(18) 0.0162(18)
C61 0.0414(18) 0.0418(16) 0.0477(17) -0.0014(13) 0.0102(14) 0.0014(14)
C62 0.0311(16) 0.0433(16) 0.0406(16) -0.0010(12) 0.0060(12) 0.0060(13)
C63 0.061(2) 0.0442(17) 0.0441(18) -0.0017(13) 0.0053(16) 0.0035(15)
C64 0.085(3) 0.058(2) 0.0400(18) 0.0026(15) 0.0072(17) 0.0116(19)
C65 0.180(6) 0.063(3) 0.043(2) -0.0010(18) 0.012(3) 0.005(3)
C66 0.213(9) 0.148(6) 0.100(5) -0.039(4) -0.027(5) -0.040(6)
C67 0.300(10) 0.098(4) 0.070(3) -0.024(3) 0.041(5) 0.037(5)
C68 0.081(3) 0.059(2) 0.047(2) 0.0139(16) 0.0167(18) 0.0052(19)
C69 0.056(2) 0.0479(18) 0.0509(19) 0.0080(15) 0.0163(16) 0.0045(15)
C70 0.088(3) 0.051(2) 0.059(2) 0.0147(17) 0.022(2) -0.0049(19)
C71 0.165(5) 0.049(2) 0.114(4) 0.006(2) 0.066(4) 0.004(3)
C72 0.103(4) 0.072(3) 0.149(5) 0.026(3) -0.002(4) -0.032(3)
C73 0.0466(19) 0.0434(17) 0.0421(17) -0.0003(13) 0.0099(14) 0.0007(14)
C74 0.0367(16) 0.0334(15) 0.0484(17) -0.0002(12) 0.0167(13) 0.0019(12)
C75 0.047(2) 0.0457(18) 0.063(2) -0.0004(15) 0.0054(16) 0.0065(15)
C76 0.062(3) 0.054(2) 0.102(3) 0.002(2) 0.010(2) 0.0214(19)
C77 0.076(4) 0.081(4) 0.185(7) 0.022(3) 0.006(3) 0.026(3)
C78 0.076(4) 0.081(4) 0.185(7) 0.022(3) 0.006(3) 0.026(3)
C79 0.076(4) 0.081(4) 0.185(7) 0.022(3) 0.006(3) 0.026(3)
C77' 0.136(12) 0.158(13) 0.168(14) 0.003(11) -0.057(11) 0.097(10)
C78' 0.136(12) 0.158(13) 0.168(14) 0.003(11) -0.057(11) 0.097(10)
C79' 0.136(12) 0.158(13) 0.168(14) 0.003(11) -0.057(11) 0.097(10)
C80 0.079(3) 0.0379(19) 0.108(3) 0.001(2) 0.031(3) 0.0164(19)
C81 0.064(2) 0.0434(19) 0.081(3) -0.0121(17) 0.033(2) -0.0041(17)
C82 0.093(3) 0.049(2) 0.127(4) -0.037(2) 0.041(3) -0.017(2)
C83 0.147(5) 0.110(4) 0.179(6) -0.077(4) 0.094(5) -0.076(4)
C84 0.167(6) 0.094(4) 0.128(5) -0.050(3) 0.077(4) -0.037(4)
C85 0.0426(18) 0.0402(17) 0.0572(19) -0.0097(14) 0.0155(15) -0.0005(14)
O1 0.0524(14) 0.0646(15) 0.0526(13) -0.0158(11) 0.0103(11) -0.0039(11)
La1 0.03443(11) 0.03729(11) 0.04209(11) -0.00377(7) 0.00539(7) 0.00044(7)

loop_
_atom_type_symbol
_atom_type_description
_atom_type_scat_dispersion_real
_atom_type_scat_dispersion_imag
_atom_type_scat_source
C C 0.0033 0.0016 'International Tables Vol C Tables 4.2.6.8 and 6.1.1.4'
H H 0.0000 0.0000 'International Tables Vol C Tables 4.2.6.8 and 6.1.1.4'
O O 0.0106 0.0060 'International Tables Vol C Tables 4.2.6.8 and 6.1.1.4'
La La -0.2871 2.4523 'International Tables Vol C Tables 4.2.6.8 and 6.1.1.4'

loop_
_geom_angle_atom_site_label_1
_geom_angle_atom_site_label_2
_geom_angle_atom_site_label_3
_geom_angle
_geom_angle_site_symmetry_1
_geom_angle_site_symmetry_3
_geom_angle_publ_flag
C2 C1 La1 87.68(19) . . ?
C8 C2 C3 114.6(3) . . ?
C8 C2 C1 123.4(3) . . ?
C3 C2 C1 121.5(3) . . ?
C8 C2 La1 114.2(2) . . ?
C3 C2 La1 88.67(19) . . ?
C1 C2 La1 62.55(16) . . ?
C4 C3 C2 122.6(4) . . ?
C3 C4 C5 122.0(4) . . ?
C4 C5 C7 116.6(4) . . ?
C4 C5 C6 121.9(5) . . ?
C7 C5 C6 121.5(5) . . ?
C8 C7 C5 121.8(4) . . ?
C7 C8 C2 122.3(4) . . ?
C10 C9 La1 85.85(19) . . ?
C11 C10 C16 115.0(3) . . ?
C11 C10 C9 121.8(3) . . ?
C16 C10 C9 122.5(3) . . ?
C11 C10 La1 95.3(2) . . ?
C16 C10 La1 104.2(2) . . ?
C9 C10 La1 63.87(17) . . ?
C12 C11 C10 121.7(3) . . ?
C11 C12 C13 122.3(3) . . ?
C15 C13 C12 116.6(3) . . ?
C15 C13 C14 121.4(3) . . ?
C12 C13 C14 122.0(3) . . ?
C13 C15 C16 122.3(3) . . ?
C15 C16 C10 122.0(3) . . ?
O1 C17 C18 113.9(8) . . ?
C17 C18 C19 104.9(7) . . ?
C18 C19 C20 103.7(7) . . ?
O1 C20 C19 104.5(7) . . ?
C18' C17' O1 109.9(8) . . ?
C17' C18' C19' 106.0(8) . . ?
C18' C19' C20' 103.4(9) . . ?
O1 C20' C19' 103.4(8) . . ?
C25 C21 C22 107.2(2) . . ?
C25 C21 C26 128.0(2) . . ?
C22 C21 C26 124.7(2) . . ?
C25 C21 La1 77.24(16) . . ?
C22 C21 La1 77.80(16) . . ?
C26 C21 La1 108.80(18) . . ?
C23 C22 C21 108.2(2) . . ?
C23 C22 C38 123.2(2) . . ?
C21 C22 C38 127.2(2) . . ?
C23 C22 La1 77.74(16) . . ?
C21 C22 La1 73.23(15) . . ?
C38 C22 La1 125.81(19) . . ?
C22 C23 C24 108.3(2) . . ?
C22 C23 C50 122.8(2) . . ?
C24 C23 C50 128.1(3) . . ?
C22 C23 La1 74.23(15) . . ?
C24 C23 La1 76.81(15) . . ?
C50 C23 La1 122.85(18) . . ?
C25 C24 C23 107.3(2) . . ?
C25 C24 C62 126.3(2) . . ?
C23 C24 C62 125.9(2) . . ?
C25 C24 La1 72.72(15) . . ?
C23 C24 La1 75.09(15) . . ?
C62 C24 La1 124.11(18) . . ?
C24 C25 C21 108.9(2) . . ?
C24 C25 C74 124.6(2) . . ?
C21 C25 C74 125.9(2) . . ?
C24 C25 La1 79.21(16) . . ?
C21 C25 La1 73.89(16) . . ?
C74 C25 La1 120.64(18) . . ?
C37 C26 C27 117.3(3) . . ?
C37 C26 C21 123.0(3) . . ?
C27 C26 C21 119.7(3) . . ?
C28 C27 C26 122.5(3) . . ?
C27 C28 C32 118.3(3) . . ?
C27 C28 C29 120.4(3) . . ?
C32 C28 C29 121.4(3) . . ?
C30 C29 C31 111.8(4) . . ?
C30 C29 C28 113.4(4) . . ?
C31 C29 C28 110.2(3) . . ?
C33 C32 C28 121.3(3) . . ?
C32 C33 C37 118.8(3) . . ?
C32 C33 C34 122.6(3) . . ?
C37 C33 C34 118.7(3) . . ?
C35 C34 C36 110.3(4) . . ?
C35 C34 C33 110.3(3) . . ?
C36 C34 C33 113.6(3) . . ?
C33 C37 C26 121.8(3) . . ?
C49 C38 C39 118.2(3) . . ?
C49 C38 C22 122.1(3) . . ?
C39 C38 C22 119.4(3) . . ?
C40 C39 C38 122.0(3) . . ?
C39 C40 C44 117.7(3) . . ?
C39 C40 C41 117.7(7) . . ?
C44 C40 C41 124.5(7) . . ?
C39 C40 C41' 121.7(6) . . ?
C44 C40 C41' 120.5(6) . . ?
C42 C41 C43 126.7(9) . . ?
C42 C41 C40 113.2(8) . . ?
C43 C41 C40 115.3(8) . . ?
C42' C41' C43' 85.8(9) . . ?
C42' C41' C40 111.3(9) . . ?
C43' C41' C40 109.7(9) . . ?
C45 C44 C40 122.3(3) . . ?
C44 C45 C49 118.0(3) . . ?
C44 C45 C46 121.6(3) . . ?
C49 C45 C46 120.4(3) . . ?
C48 C46 C47 109.5(5) . . ?
C48 C46 C45 111.4(4) . . ?
C47 C46 C45 111.7(4) . . ?
C45 C49 C38 121.7(3) . . ?
C51 C50 C61 118.9(3) . . ?
C51 C50 C23 118.9(3) . . ?
C61 C50 C23 122.3(3) . . ?
C50 C51 C52 122.3(3) . . ?
C51 C52 C56 117.1(3) . . ?
C51 C52 C53 122.6(10) . . ?
C56 C52 C53 120.0(9) . . ?
C51 C52 C53' 121.2(6) . . ?
C56 C52 C53' 121.6(6) . . ?
C52 C53 C54 117.1(13) . . ?
C52 C53 C55 110.1(12) . . ?
C54 C53 C55 103.6(15) . . ?
C55' C53' C52 111.0(8) . . ?
C55' C53' C54' 105.9(8) . . ?
C52 C53' C54' 110.9(7) . . ?
C57 C56 C52 122.6(3) . . ?
C56 C57 C61 118.0(3) . . ?
C56 C57 C58 122.7(10) . . ?
C61 C57 C58 119.4(10) . . ?
C56 C57 C58' 123.0(7) . . ?
C61 C57 C58' 119.0(7) . . ?
C59 C58 C60 118.1(14) . . ?
C59 C58 C57 109.4(11) . . ?
C60 C58 C57 113.3(12) . . ?
C59' C58' C60' 114.6(8) . . ?
C59' C58' C57 113.8(9) . . ?
C60' C58' C57 112.5(7) . . ?
C50 C61 C57 121.1(3) . . ?
C63 C62 C73 116.8(3) . . ?
C63 C62 C24 120.7(3) . . ?
C73 C62 C24 122.5(3) . . ?
C62 C63 C64 121.6(3) . . ?
C68 C64 C63 118.7(3) . . ?
C68 C64 C65 121.4(3) . . ?
C63 C64 C65 119.8(3) . . ?
C67 C65 C66 109.2(5) . . ?
C67 C65 C64 113.9(4) . . ?
C66 C65 C64 110.1(5) . . ?
C69 C68 C64 121.7(3) . . ?
C68 C69 C73 118.9(3) . . ?
C68 C69 C70 120.3(3) . . ?
C73 C69 C70 120.7(3) . . ?
C72 C70 C71 113.8(4) . . ?
C72 C70 C69 111.3(3) . . ?
C71 C70 C69 111.7(3) . . ?
C69 C73 C62 122.3(3) . . ?
C85 C74 C75 117.9(3) . . ?
C85 C74 C25 123.5(3) . . ?
C75 C74 C25 118.6(3) . . ?
C76 C75 C74 122.3(3) . . ?
C75 C76 C80 117.7(4) . . ?
C75 C76 C77' 122.3(14) . . ?
C80 C76 C77' 119.3(15) . . ?
C75 C76 C77 118.7(6) . . ?
C80 C76 C77 123.1(6) . . ?
C78 C77 C79 114.6(9) . . ?
C78 C77 C76 107.5(6) . . ?
C79 C77 C76 110.1(7) . . ?
C76 C77' C79' 120.6(13) . . ?
C76 C77' C78' 116.9(13) . . ?
C79' C77' C78' 121.4(16) . . ?
C76 C80 C81 122.2(3) . . ?
C85 C81 C80 117.9(3) . . ?
C85 C81 C82 119.9(4) . . ?
C80 C81 C82 122.2(3) . . ?
C84 C82 C83 114.5(4) . . ?
C84 C82 C81 115.0(4) . . ?
C83 C82 C81 111.1(4) . . ?
C81 C85 C74 122.0(3) . . ?
C20' O1 C17' 105.2(7) . . ?
C17 O1 C20 106.6(5) . . ?
C17 O1 La1 136.9(4) . . ?
C20' O1 La1 124.8(5) . . ?
C17' O1 La1 129.2(4) . . ?
C20 O1 La1 116.5(4) . . ?
C9 La1 C1 115.83(11) . . ?
C9 La1 O1 80.10(10) . . ?
C1 La1 O1 117.47(9) . . ?
C9 La1 C21 116.17(9) . . ?
C1 La1 C21 122.57(9) . . ?
O1 La1 C21 93.86(8) . . ?
C9 La1 C10 30.29(10) . . ?
C1 La1 C10 86.35(10) . . ?
O1 La1 C10 99.91(9) . . ?
C21 La1 C10 136.84(9) . . ?
C9 La1 C25 89.41(10) . . ?
C1 La1 C25 136.69(9) . . ?
O1 La1 C25 100.44(8) . . ?
C21 La1 C25 28.87(8) . . ?
C10 La1 C25 108.02(8) . . ?
C9 La1 C22 133.81(10) . . ?
C1 La1 C22 94.76(9) . . ?
O1 La1 C22 116.83(8) . . ?
C21 La1 C22 28.97(8) . . ?
C10 La1 C22 137.20(9) . . ?
C25 La1 C22 46.97(8) . . ?
C9 La1 C2 119.12(10) . . ?
C1 La1 C2 29.77(10) . . ?
O1 La1 C2 88.25(9) . . ?
C21 La1 C2 124.16(8) . . ?
C10 La1 C2 97.14(9) . . ?
C25 La1 C2 151.32(8) . . ?
C22 La1 C2 104.75(8) . . ?
C9 La1 C23 113.63(10) . . ?
C1 La1 C23 90.28(9) . . ?
O1 La1 C23 140.92(7) . . ?
C21 La1 C23 47.06(8) . . ?
C10 La1 C23 109.37(9) . . ?
C25 La1 C23 46.50(7) . . ?
C22 La1 C23 28.03(8) . . ?
C2 La1 C23 112.40(8) . . ?
C9 La1 C24 88.45(10) . . ?
C1 La1 C24 113.44(9) . . ?
O1 La1 C24 127.72(8) . . ?
C21 La1 C24 46.99(8) . . ?
C10 La1 C24 94.20(9) . . ?
C25 La1 C24 28.07(8) . . ?
C22 La1 C24 46.40(8) . . ?
C2 La1 C24 139.53(8) . . ?
C23 La1 C24 28.10(7) . . ?

loop_
_geom_bond_atom_site_label_1
_geom_bond_atom_site_label_2
_geom_bond_distance
_geom_bond_site_symmetry_2
_geom_bond_publ_flag
C1 C2 1.447(5) . ?
C1 La1 2.586(3) . ?
C2 C8 1.406(5) . ?
C2 C3 1.410(5) . ?
C2 La1 2.911(3) . ?
C3 C4 1.377(5) . ?
C4 C5 1.379(6) . ?
C5 C7 1.397(6) . ?
C5 C6 1.518(6) . ?
C7 C8 1.379(6) . ?
C9 C10 1.445(5) . ?
C9 La1 2.572(3) . ?
C10 C11 1.404(5) . ?
C10 C16 1.412(5) . ?
C10 La1 2.857(3) . ?
C11 C12 1.381(5) . ?
C12 C13 1.384(5) . ?
C13 C15 1.374(5) . ?
C13 C14 1.512(5) . ?
C15 C16 1.376(5) . ?
C17 O1 1.371(10) . ?
C17 C18 1.421(10) . ?
C18 C19 1.504(10) . ?
C19 C20 1.523(10) . ?
C20 O1 1.493(12) . ?
C17' C18' 1.398(11) . ?
C17' O1 1.479(12) . ?
C18' C19' 1.505(12) . ?
C19' C20' 1.525(12) . ?
C20' O1 1.426(14) . ?
C21 C25 1.427(4) . ?
C21 C22 1.436(4) . ?
C21 C26 1.477(4) . ?
C21 La1 2.840(3) . ?
C22 C23 1.416(4) . ?
C22 C38 1.487(4) . ?
C22 La1 2.899(3) . ?
C23 C24 1.435(4) . ?
C23 C50 1.498(4) . ?
C23 La1 2.943(3) . ?
C24 C25 1.421(4) . ?
C24 C62 1.487(4) . ?
C24 La1 2.966(3) . ?
C25 C74 1.490(4) . ?
C25 La1 2.883(3) . ?
C26 C37 1.398(4) . ?
C26 C27 1.409(4) . ?
C27 C28 1.381(4) . ?
C28 C32 1.406(5) . ?
C28 C29 1.526(5) . ?
C29 C30 1.502(6) . ?
C29 C31 1.509(6) . ?
C32 C33 1.391(5) . ?
C33 C37 1.397(4) . ?
C33 C34 1.526(5) . ?
C34 C35 1.502(6) . ?
C34 C36 1.519(5) . ?
C38 C49 1.388(4) . ?
C38 C39 1.393(4) . ?
C39 C40 1.383(4) . ?
C40 C44 1.391(5) . ?
C40 C41 1.507(11) . ?
C40 C41' 1.556(11) . ?
C41 C42 1.461(9) . ?
C41 C43 1.463(9) . ?
C41' C42' 1.529(9) . ?
C41' C43' 1.531(9) . ?
C44 C45 1.386(5) . ?
C45 C49 1.388(4) . ?
C45 C46 1.522(5) . ?
C46 C48 1.483(7) . ?
C46 C47 1.504(7) . ?
C50 C51 1.377(4) . ?
C50 C61 1.388(4) . ?
C51 C52 1.389(4) . ?
C52 C56 1.393(5) . ?
C52 C53 1.506(14) . ?
C52 C53' 1.515(9) . ?
C53 C54 1.513(14) . ?
C53 C55 1.534(14) . ?
C53' C55' 1.504(10) . ?
C53' C54' 1.547(10) . ?
C56 C57 1.387(5) . ?
C57 C61 1.395(4) . ?
C57 C58 1.520(13) . ?
C57 C58' 1.530(9) . ?
C58 C59 1.495(14) . ?
C58 C60 1.505(14) . ?
C58' C59' 1.504(11) . ?
C58' C60' 1.508(10) . ?
C62 C63 1.392(4) . ?
C62 C73 1.401(4) . ?
C63 C64 1.408(5) . ?
C64 C68 1.374(5) . ?
C64 C65 1.528(5) . ?
C65 C67 1.457(7) . ?
C65 C66 1.517(9) . ?
C68 C69 1.370(5) . ?
C69 C73 1.388(4) . ?
C69 C70 1.531(5) . ?
C70 C72 1.493(6) . ?
C70 C71 1.508(6) . ?
C74 C85 1.389(4) . ?
C74 C75 1.391(4) . ?
C75 C76 1.385(5) . ?
C76 C80 1.387(6) . ?
C76 C77' 1.476(14) . ?
C76 C77 1.552(9) . ?
C77 C78 1.497(8) . ?
C77 C79 1.507(8) . ?
C77' C79' 1.489(10) . ?
C77' C78' 1.489(10) . ?
C80 C81 1.393(6) . ?
C81 C85 1.387(4) . ?
C81 C82 1.518(5) . ?
C82 C84 1.476(6) . ?
C82 C83 1.484(7) . ?
O1 La1 2.592(2) . ?
